data_4067783
loop_
_publ_author_name
'Stokes, Francesca A.'
'Less, Robert J.'
'Haywood, Joanna'
'Melen, Rebecca L.'
'Thompson, Richard I.'
'Wheatley, Andrew E. H.'
'Wright, Dominic S.'
'Johansson, Adam Johannes'
'Kloo, Lars'

_publ_section_title
;
 Structure and Bonding of the Manganese(II) Phosphide Complex
 (t-BuPH2)(\h5-Cp)Mn{\m-(t-BuPH)}2Mn(Cp)(t-BuPH2)
;
_journal_issue 1
_journal_name_full Organometallics
_journal_page_first 23
_journal_paper_doi 10.1021/om200381p
_journal_volume 31
_journal_year 2012
_chemical_formula_moiety 'C26 H52 Mn2 P4'
_chemical_formula_sum 'C26 H52 Mn2 P4'
_chemical_formula_weight 598.44
_chemical_name_systematic
; 
 ? 
;
_space_group_IT_number 96
_symmetry_cell_setting tetragonal
_symmetry_space_group_name_Hall 'P 4nw 2abw'
_symmetry_space_group_name_H-M 'P 43 21 2'
_atom_sites_solution_hydrogens geom
_atom_sites_solution_primary direct
_atom_sites_solution_secondary difmap
_audit_creation_method SHELXL-97
_cell_angle_alpha 90.00
_cell_angle_beta 90.00
_cell_angle_gamma 90.00
_cell_formula_units_Z 4
_cell_length_a 9.1287(1)
_cell_length_b 9.1287(1)
_cell_length_c 35.7743(3)
_cell_measurement_reflns_used 35968
_cell_measurement_temperature 180(2)
_cell_measurement_theta_max 24.71
_cell_measurement_theta_min 1.00
_cell_volume 2981.19(5)
_computing_cell_refinement 'HKL Scalepack (Otwinowski & Minor 1997)'
_computing_data_collection 'Collect (Nonius B.V. 1998)'
_computing_data_reduction
;
 HKL Denzo and Scalepack (Otwinowski & Minor 1997)
;
_computing_publication_material 'SHELXL-97 (Sheldrick 1997)'
_computing_structure_refinement 'SHELXL-97 (Sheldrick 1997)'
_computing_structure_solution 'SIR-92 (Altomare et al. 1994)'
_diffrn_ambient_temperature 180(2)
_diffrn_measured_fraction_theta_full 0.988
_diffrn_measured_fraction_theta_max 0.988
_diffrn_measurement_device_type 'Nonius Kappa CCD'
_diffrn_measurement_method 'Thin slice \w and \f scans'
_diffrn_radiation_source 'fine-focus sealed tube'
_diffrn_radiation_type MoK\a
_diffrn_radiation_wavelength 0.71073
_diffrn_reflns_av_R_equivalents 0.0264
_diffrn_reflns_av_sigmaI/netI 0.0188
_diffrn_reflns_limit_h_max 10
_diffrn_reflns_limit_h_min -9
_diffrn_reflns_limit_k_max 10
_diffrn_reflns_limit_k_min -10
_diffrn_reflns_limit_l_max 37
_diffrn_reflns_limit_l_min -41
_diffrn_reflns_number 13256
_diffrn_reflns_theta_full 24.69
_diffrn_reflns_theta_max 24.69
_diffrn_reflns_theta_min 3.59
_exptl_absorpt_coefficient_mu 1.075
_exptl_absorpt_correction_T_max 0.487
_exptl_absorpt_correction_T_min 0.450
_exptl_absorpt_correction_type multi-scan
_exptl_absorpt_process_details
;
multi-scan from symmetry-related measurements 
 Sortav (Blessing 1995)
;
_exptl_crystal_colour red
_exptl_crystal_density_diffrn 1.333
_exptl_crystal_density_method 'not measured'
_exptl_crystal_description block
_exptl_crystal_F_000 1272
_exptl_crystal_size_max 0.46
_exptl_crystal_size_mid 0.46
_exptl_crystal_size_min 0.35
_refine_diff_density_max 0.263
_refine_diff_density_min -0.220
_refine_diff_density_rms 0.041
_refine_ls_abs_structure_details 'Flack H D (1983), Acta Cryst. A39, 876-881'
_refine_ls_abs_structure_Flack 0.007(13)
_refine_ls_extinction_method none
_refine_ls_goodness_of_fit_ref 1.242
_refine_ls_hydrogen_treatment mixed
_refine_ls_matrix_type full
_refine_ls_number_parameters 162
_refine_ls_number_reflns 2515
_refine_ls_number_restraints 0
_refine_ls_restrained_S_all 1.242
_refine_ls_R_factor_all 0.0188
_refine_ls_R_factor_gt 0.0186
_refine_ls_shift/su_max 0.000
_refine_ls_shift/su_mean 0.000
_refine_ls_structure_factor_coef Fsqd
_refine_ls_weighting_details 'calc w=1/[\s^2^(Fo^2^)+(0.0376P)^2^+0.0000P] where P=(Fo^2^+2Fc^2^)/3'
_refine_ls_weighting_scheme calc
_refine_ls_wR_factor_gt 0.0545
_refine_ls_wR_factor_ref 0.0546
_reflns_number_gt 2485
_reflns_number_total 2515
_reflns_threshold_expression >2sigma(I)
_cod_data_source_file om200381p_si_001.cif
_cod_data_source_block dw1035
_cod_original_sg_symbol_H-M P4(3)2(1)2
_cod_database_code 4067783
_chemical_absolute-structure
;
 Flack parameter 0.007(13)
;

loop_
_symmetry_equiv_pos_as_xyz
'x, y, z'
'-x, -y, z+1/2'
'-y+1/2, x+1/2, z+3/4'
'y+1/2, -x+1/2, z+1/4'
'-x+1/2, y+1/2, -z+3/4'
'x+1/2, -y+1/2, -z+1/4'
'y, x, -z'
'-y, -x, -z+1/2'

loop_
_atom_site_label
_atom_site_type_symbol
_atom_site_fract_x
_atom_site_fract_y
_atom_site_fract_z
_atom_site_U_iso_or_equiv
_atom_site_adp_type
_atom_site_occupancy
_atom_site_symmetry_multiplicity
_atom_site_calc_flag
_atom_site_refinement_flags
Mn1 Mn 0.36968(2) 0.39844(3) 0.039799(6) 0.01925(9) Uani 1 1 d .
C1 C 0.1693(2) 0.2762(3) 0.04411(5) 0.0487(6) Uani 1 1 d .
H1A H 0.1056 0.2576 0.0237 0.058 Uiso 1 1 calc R
P1 P 0.55577(4) 0.31230(4) 0.006350(10) 0.01883(11) Uani 1 1 d .
H1 H 0.672(2) 0.390(2) 0.0090(5) 0.031(3) Uiso 1 1 d .
P2 P 0.50277(4) 0.58307(4) 0.059479(10) 0.01924(11) Uani 1 1 d .
H21 H 0.580(2) 0.653(2) 0.0352(5) 0.031(3) Uiso 1 1 d .
H22 H 0.421(2) 0.701(2) 0.0676(5) 0.031(3) Uiso 1 1 d .
C2 C 0.16012(19) 0.3958(2) 0.06891(5) 0.0378(4) Uani 1 1 d .
H2A H 0.0894 0.4721 0.0681 0.045 Uiso 1 1 calc R
C3 C 0.27349(19) 0.3823(2) 0.09500(4) 0.0301(4) Uani 1 1 d .
H3A H 0.2927 0.4481 0.1150 0.036 Uiso 1 1 calc R
C4 C 0.3550(2) 0.2542(2) 0.08666(5) 0.0359(4) Uani 1 1 d .
H4A H 0.4380 0.2187 0.0999 0.043 Uiso 1 1 calc R
C5 C 0.2892(3) 0.1892(2) 0.05491(6) 0.0482(6) Uani 1 1 d .
H5A H 0.3207 0.1018 0.0429 0.058 Uiso 1 1 calc R
C6 C 0.6645(2) 0.13496(18) 0.01045(5) 0.0304(4) Uani 1 1 d .
C7 C 0.7560(2) 0.1405(2) 0.04616(5) 0.0371(4) Uani 1 1 d .
H7A H 0.8204 0.0547 0.0472 0.056 Uiso 1 1 calc R
H7B H 0.6910 0.1405 0.0679 0.056 Uiso 1 1 calc R
H7C H 0.8155 0.2299 0.0463 0.056 Uiso 1 1 calc R
C8 C 0.5701(3) -0.0038(2) 0.01128(6) 0.0471(5) Uani 1 1 d .
H8A H 0.6328 -0.0900 0.0080 0.071 Uiso 1 1 calc R
H8B H 0.4979 0.0002 -0.0090 0.071 Uiso 1 1 calc R
H8C H 0.5193 -0.0103 0.0354 0.071 Uiso 1 1 calc R
C9 C 0.7669(3) 0.1282(2) -0.02339(5) 0.0452(5) Uani 1 1 d .
H9A H 0.8306 0.0422 -0.0213 0.068 Uiso 1 1 calc R
H9B H 0.8270 0.2171 -0.0242 0.068 Uiso 1 1 calc R
H9C H 0.7086 0.1211 -0.0463 0.068 Uiso 1 1 calc R
C10 C 0.63594(17) 0.59716(18) 0.09961(4) 0.0246(3) Uani 1 1 d .
C11 C 0.7725(2) 0.5109(3) 0.09000(5) 0.0458(5) Uani 1 1 d .
H11A H 0.8436 0.5198 0.1104 0.069 Uiso 1 1 calc R
H11B H 0.8154 0.5495 0.0669 0.069 Uiso 1 1 calc R
H11C H 0.7469 0.4075 0.0865 0.069 Uiso 1 1 calc R
C12 C 0.6720(3) 0.7589(2) 0.10554(6) 0.0488(6) Uani 1 1 d .
H12A H 0.7346 0.7695 0.1276 0.073 Uiso 1 1 calc R
H12B H 0.5811 0.8141 0.1093 0.073 Uiso 1 1 calc R
H12C H 0.7235 0.7968 0.0835 0.073 Uiso 1 1 calc R
C13 C 0.5716(2) 0.5366(2) 0.13589(4) 0.0365(4) Uani 1 1 d .
H13A H 0.6417 0.5512 0.1563 0.055 Uiso 1 1 calc R
H13B H 0.5517 0.4318 0.1330 0.055 Uiso 1 1 calc R
H13C H 0.4802 0.5881 0.1417 0.055 Uiso 1 1 calc R

loop_
_atom_site_aniso_label
_atom_site_aniso_U_11
_atom_site_aniso_U_22
_atom_site_aniso_U_33
_atom_site_aniso_U_23
_atom_site_aniso_U_13
_atom_site_aniso_U_12
Mn1 0.01985(13) 0.02204(14) 0.01586(14) 0.00026(9) 0.00269(8) -0.00649(9)
C1 0.0390(11) 0.0771(16) 0.0300(10) -0.0031(10) 0.0091(8) -0.0409(12)
P1 0.0234(2) 0.0167(2) 0.0164(2) 0.00142(14) 0.00158(15) -0.00242(15)
P2 0.0208(2) 0.0201(2) 0.0168(2) 0.00044(14) -0.00328(15) -0.00247(15)
C2 0.0217(8) 0.0595(12) 0.0322(10) 0.0079(9) 0.0096(7) -0.0064(9)
C3 0.0306(9) 0.0385(10) 0.0212(8) 0.0024(7) 0.0096(7) -0.0079(8)
C4 0.0425(11) 0.0356(10) 0.0296(9) 0.0149(8) 0.0134(8) -0.0032(8)
C5 0.0684(16) 0.0321(10) 0.0441(11) -0.0022(9) 0.0292(11) -0.0266(10)
C6 0.0455(10) 0.0201(8) 0.0254(9) 0.0034(6) 0.0037(7) 0.0044(7)
C7 0.0437(10) 0.0330(10) 0.0346(10) 0.0054(7) -0.0037(8) 0.0135(8)
C8 0.0755(15) 0.0212(9) 0.0446(12) 0.0066(8) -0.0078(11) -0.0037(10)
C9 0.0621(14) 0.0337(10) 0.0398(11) 0.0035(8) 0.0153(9) 0.0216(10)
C10 0.0250(8) 0.0275(8) 0.0214(8) -0.0007(6) -0.0059(6) 0.0009(7)
C11 0.0269(9) 0.0753(15) 0.0352(10) -0.0101(10) -0.0088(8) 0.0087(10)
C12 0.0623(14) 0.0360(10) 0.0480(11) 0.0038(9) -0.0338(11) -0.0141(10)
C13 0.0354(10) 0.0527(11) 0.0213(8) 0.0016(8) -0.0068(7) 0.0002(8)

loop_
_atom_type_symbol
_atom_type_description
_atom_type_scat_dispersion_real
_atom_type_scat_dispersion_imag
_atom_type_scat_source
C C 0.0033 0.0016 'International Tables Vol C Tables 4.2.6.8 and 6.1.1.4'
H H 0.0000 0.0000 'International Tables Vol C Tables 4.2.6.8 and 6.1.1.4'
P P 0.1023 0.0942 'International Tables Vol C Tables 4.2.6.8 and 6.1.1.4'
Mn Mn 0.3368 0.7283 'International Tables Vol C Tables 4.2.6.8 and 6.1.1.4'

loop_
_geom_angle_atom_site_label_1
_geom_angle_atom_site_label_2
_geom_angle_atom_site_label_3
_geom_angle
_geom_angle_site_symmetry_1
_geom_angle_site_symmetry_3
C5 Mn1 C4 38.87(8) . .
C5 Mn1 C1 38.50(10) . .
C4 Mn1 C1 64.52(8) . .
C5 Mn1 C3 64.23(7) . .
C4 Mn1 C3 38.48(7) . .
C1 Mn1 C3 63.52(7) . .
C5 Mn1 C2 64.11(9) . .
C4 Mn1 C2 64.07(8) . .
C1 Mn1 C2 38.02(8) . .
C3 Mn1 C2 37.57(7) . .
C5 Mn1 P2 143.47(7) . .
C4 Mn1 P2 104.87(5) . .
C1 Mn1 P2 147.96(6) . .
C3 Mn1 P2 89.09(5) . .
C2 Mn1 P2 109.96(6) . .
C5 Mn1 P1 94.79(6) . .
C4 Mn1 P1 104.63(6) . .
C1 Mn1 P1 120.39(7) . .
C3 Mn1 P1 140.98(5) . .
C2 Mn1 P1 157.69(6) . .
P2 Mn1 P1 91.221(16) . .
C5 Mn1 P1 133.05(7) . 7
C4 Mn1 P1 162.70(6) . 7
C1 Mn1 P1 100.72(7) . 7
C3 Mn1 P1 128.16(5) . 7
C2 Mn1 P1 98.82(5) . 7
P2 Mn1 P1 82.761(16) . 7
P1 Mn1 P1 90.499(17) . 7
C5 Mn1 Mn1 101.68(6) . 7
C4 Mn1 Mn1 136.69(5) . 7
C1 Mn1 Mn1 95.83(5) . 7
C3 Mn1 Mn1 159.20(5) . 7
C2 Mn1 Mn1 123.60(5) . 7
P2 Mn1 Mn1 109.746(11) . 7
P1 Mn1 Mn1 50.479(12) . 7
P1 Mn1 Mn1 49.614(12) 7 7
C5 C1 C2 108.12(17) . .
C5 C1 Mn1 69.54(11) . .
C2 C1 Mn1 72.16(10) . .
C5 C1 H1A 125.9 . .
C2 C1 H1A 125.9 . .
Mn1 C1 H1A 124.0 . .
C6 P1 Mn1 131.13(5) . .
C6 P1 Mn1 125.94(6) . 7
Mn1 P1 Mn1 79.906(16) . 7
C6 P1 H1 92.0(8) . .
Mn1 P1 H1 113.5(8) . .
Mn1 P1 H1 117.0(8) 7 .
C10 P2 Mn1 130.83(6) . .
C10 P2 H21 97.2(8) . .
Mn1 P2 H21 117.9(8) . .
C10 P2 H22 97.9(8) . .
Mn1 P2 H22 112.3(8) . .
H21 P2 H22 92.9(11) . .
C3 C2 C1 107.90(19) . .
C3 C2 Mn1 70.75(10) . .
C1 C2 Mn1 69.82(10) . .
C3 C2 H2A 126.0 . .
C1 C2 H2A 126.0 . .
Mn1 C2 H2A 125.0 . .
C2 C3 C4 108.68(17) . .
C2 C3 Mn1 71.68(9) . .
C4 C3 Mn1 69.60(9) . .
C2 C3 H3A 125.7 . .
C4 C3 H3A 125.7 . .
Mn1 C3 H3A 124.7 . .
C5 C4 C3 107.00(18) . .
C5 C4 Mn1 69.82(10) . .
C3 C4 Mn1 71.92(9) . .
C5 C4 H4A 126.5 . .
C3 C4 H4A 126.5 . .
Mn1 C4 H4A 123.4 . .
C1 C5 C4 108.30(19) . .
C1 C5 Mn1 71.96(11) . .
C4 C5 Mn1 71.31(10) . .
C1 C5 H5A 125.9 . .
C4 C5 H5A 125.9 . .
Mn1 C5 H5A 122.5 . .
C7 C6 C9 109.18(17) . .
C7 C6 C8 108.59(15) . .
C9 C6 C8 108.99(16) . .
C7 C6 P1 108.75(12) . .
C9 C6 P1 106.94(11) . .
C8 C6 P1 114.30(14) . .
C6 C7 H7A 109.5 . .
C6 C7 H7B 109.5 . .
H7A C7 H7B 109.5 . .
C6 C7 H7C 109.5 . .
H7A C7 H7C 109.5 . .
H7B C7 H7C 109.5 . .
C6 C8 H8A 109.5 . .
C6 C8 H8B 109.5 . .
H8A C8 H8B 109.5 . .
C6 C8 H8C 109.5 . .
H8A C8 H8C 109.5 . .
H8B C8 H8C 109.5 . .
C6 C9 H9A 109.5 . .
C6 C9 H9B 109.5 . .
H9A C9 H9B 109.5 . .
C6 C9 H9C 109.5 . .
H9A C9 H9C 109.5 . .
H9B C9 H9C 109.5 . .
C11 C10 C12 110.89(17) . .
C11 C10 C13 108.74(14) . .
C12 C10 C13 108.33(16) . .
C11 C10 P2 108.81(11) . .
C12 C10 P2 108.10(11) . .
C13 C10 P2 111.98(11) . .
C10 C11 H11A 109.5 . .
C10 C11 H11B 109.5 . .
H11A C11 H11B 109.5 . .
C10 C11 H11C 109.5 . .
H11A C11 H11C 109.5 . .
H11B C11 H11C 109.5 . .
C10 C12 H12A 109.5 . .
C10 C12 H12B 109.5 . .
H12A C12 H12B 109.5 . .
C10 C12 H12C 109.5 . .
H12A C12 H12C 109.5 . .
H12B C12 H12C 109.5 . .
C10 C13 H13A 109.5 . .
C10 C13 H13B 109.5 . .
H13A C13 H13B 109.5 . .
C10 C13 H13C 109.5 . .
H13A C13 H13C 109.5 . .
H13B C13 H13C 109.5 . .

loop_
_geom_bond_atom_site_label_1
_geom_bond_atom_site_label_2
_geom_bond_distance
_geom_bond_site_symmetry_2
Mn1 C5 2.1163(18) .
Mn1 C4 2.1358(16) .
Mn1 C1 2.1479(17) .
Mn1 C3 2.1663(15) .
Mn1 C2 2.1782(17) .
Mn1 P2 2.1937(4) .
Mn1 P1 2.2218(5) .
Mn1 P1 2.2500(4) 7
Mn1 Mn1 2.8717(4) 7
C1 C5 1.406(4) .
C1 C2 1.410(3) .
C1 H1A 0.9500 .
P1 C6 1.9044(17) .
P1 Mn1 2.2500(4) 7
P1 H1 1.285(19) .
P2 C10 1.8857(15) .
P2 H21 1.289(18) .
P2 H22 1.341(19) .
C2 C3 1.399(3) .
C2 H2A 0.9500 .
C3 C4 1.418(3) .
C3 H3A 0.9500 .
C4 C5 1.415(3) .
C4 H4A 0.9500 .
C5 H5A 0.9500 .
C6 C7 1.528(3) .
C6 C9 1.531(2) .
C6 C8 1.532(3) .
C7 H7A 0.9800 .
C7 H7B 0.9800 .
C7 H7C 0.9800 .
C8 H8A 0.9800 .
C8 H8B 0.9800 .
C8 H8C 0.9800 .
C9 H9A 0.9800 .
C9 H9B 0.9800 .
C9 H9C 0.9800 .
C10 C11 1.514(3) .
C10 C12 1.527(2) .
C10 C13 1.528(2) .
C11 H11A 0.9800 .
C11 H11B 0.9800 .
C11 H11C 0.9800 .
C12 H12A 0.9800 .
C12 H12B 0.9800 .
C12 H12C 0.9800 .
C13 H13A 0.9800 .
C13 H13B 0.9800 .
C13 H13C 0.9800 .

loop_
_geom_torsion_atom_site_label_1
_geom_torsion_atom_site_label_2
_geom_torsion_atom_site_label_3
_geom_torsion_atom_site_label_4
_geom_torsion
_geom_torsion_site_symmetry_1
_geom_torsion_site_symmetry_4
C4 Mn1 C1 C5 -38.14(12) . .
C3 Mn1 C1 C5 -81.13(12) . .
C2 Mn1 C1 C5 -117.96(16) . .
P2 Mn1 C1 C5 -115.11(15) . .
P1 Mn1 C1 C5 54.43(12) . .
P1 Mn1 C1 C5 151.40(11) 7 .
Mn1 Mn1 C1 C5 101.46(11) 7 .
C5 Mn1 C1 C2 117.96(16) . .
C4 Mn1 C1 C2 79.81(12) . .
C3 Mn1 C1 C2 36.82(11) . .
P2 Mn1 C1 C2 2.9(2) . .
P1 Mn1 C1 C2 172.39(10) . .
P1 Mn1 C1 C2 -90.64(11) 7 .
Mn1 Mn1 C1 C2 -140.58(11) 7 .
C5 Mn1 P1 C6 -28.29(10) . .
C4 Mn1 P1 C6 9.93(10) . .
C1 Mn1 P1 C6 -58.83(10) . .
C3 Mn1 P1 C6 25.58(11) . .
C2 Mn1 P1 C6 -46.42(16) . .
P2 Mn1 P1 C6 115.64(8) . .
P1 Mn1 P1 C6 -161.59(8) 7 .
Mn1 Mn1 P1 C6 -129.50(8) 7 .
C5 Mn1 P1 Mn1 101.20(7) . 7
C4 Mn1 P1 Mn1 139.42(6) . 7
C1 Mn1 P1 Mn1 70.66(7) . 7
C3 Mn1 P1 Mn1 155.08(8) . 7
C2 Mn1 P1 Mn1 83.07(14) . 7
P2 Mn1 P1 Mn1 -114.865(15) . 7
P1 Mn1 P1 Mn1 -32.095(19) 7 7
C5 Mn1 P2 C10 15.24(13) . .
C4 Mn1 P2 C10 21.00(9) . .
C1 Mn1 P2 C10 86.50(15) . .
C3 Mn1 P2 C10 56.48(9) . .
C2 Mn1 P2 C10 88.37(9) . .
P1 Mn1 P2 C10 -84.49(7) . .
P1 Mn1 P2 C10 -174.84(7) 7 .
Mn1 Mn1 P2 C10 -132.53(7) 7 .
C5 C1 C2 C3 -0.26(19) . .
Mn1 C1 C2 C3 -60.80(12) . .
C5 C1 C2 Mn1 60.54(12) . .
C5 Mn1 C2 C3 80.70(14) . .
C4 Mn1 C2 C3 37.28(12) . .
C1 Mn1 C2 C3 118.38(18) . .
P2 Mn1 C2 C3 -60.01(12) . .
P1 Mn1 C2 C3 100.86(16) . .
P1 Mn1 C2 C3 -145.47(11) 7 .
Mn1 Mn1 C2 C3 167.70(9) 7 .
C5 Mn1 C2 C1 -37.68(13) . .
C4 Mn1 C2 C1 -81.10(14) . .
C3 Mn1 C2 C1 -118.38(18) . .
P2 Mn1 C2 C1 -178.39(11) . .
P1 Mn1 C2 C1 -17.5(2) . .
P1 Mn1 C2 C1 96.16(12) 7 .
Mn1 Mn1 C2 C1 49.32(14) 7 .
C1 C2 C3 C4 0.18(19) . .
Mn1 C2 C3 C4 -60.03(11) . .
C1 C2 C3 Mn1 60.21(11) . .
C5 Mn1 C3 C2 -80.35(15) . .
C4 Mn1 C3 C2 -118.89(17) . .
C1 Mn1 C3 C2 -37.26(14) . .
P2 Mn1 C3 C2 125.49(12) . .
P1 Mn1 C3 C2 -143.70(11) . .
P1 Mn1 C3 C2 45.44(14) 7 .
Mn1 Mn1 C3 C2 -30.0(2) 7 .
C5 Mn1 C3 C4 38.55(12) . .
C1 Mn1 C3 C4 81.63(13) . .
C2 Mn1 C3 C4 118.89(17) . .
P2 Mn1 C3 C4 -115.62(11) . .
P1 Mn1 C3 C4 -24.81(14) . .
P1 Mn1 C3 C4 164.33(9) 7 .
Mn1 Mn1 C3 C4 88.91(17) 7 .
C2 C3 C4 C5 -0.04(19) . .
Mn1 C3 C4 C5 -61.37(11) . .
C2 C3 C4 Mn1 61.33(12) . .
C1 Mn1 C4 C5 37.79(13) . .
C3 Mn1 C4 C5 116.59(17) . .
C2 Mn1 C4 C5 80.18(14) . .
P2 Mn1 C4 C5 -174.54(12) . .
P1 Mn1 C4 C5 -79.26(13) . .
P1 Mn1 C4 C5 71.0(2) 7 .
Mn1 Mn1 C4 C5 -32.25(16) 7 .
C5 Mn1 C4 C3 -116.59(17) . .
C1 Mn1 C4 C3 -78.80(12) . .
C2 Mn1 C4 C3 -36.41(11) . .
P2 Mn1 C4 C3 68.87(11) . .
P1 Mn1 C4 C3 164.16(9) . .
P1 Mn1 C4 C3 -45.6(2) 7 .
Mn1 Mn1 C4 C3 -148.83(8) 7 .
C2 C1 C5 C4 0.2(2) . .
Mn1 C1 C5 C4 62.44(12) . .
C2 C1 C5 Mn1 -62.21(12) . .
C3 C4 C5 C1 -0.12(19) . .
Mn1 C4 C5 C1 -62.86(13) . .
C3 C4 C5 Mn1 62.74(11) . .
C4 Mn1 C5 C1 117.30(17) . .
C3 Mn1 C5 C1 79.14(12) . .
C2 Mn1 C5 C1 37.22(11) . .
P2 Mn1 C5 C1 126.19(12) . .
P1 Mn1 C5 C1 -135.24(11) . .
P1 Mn1 C5 C1 -40.06(14) 7 .
Mn1 Mn1 C5 C1 -84.64(11) 7 .
C1 Mn1 C5 C4 -117.30(17) . .
C3 Mn1 C5 C4 -38.16(11) . .
C2 Mn1 C5 C4 -80.09(13) . .
P2 Mn1 C5 C4 8.89(19) . .
P1 Mn1 C5 C4 107.46(12) . .
P1 Mn1 C5 C4 -157.37(9) 7 .
Mn1 Mn1 C5 C4 158.05(11) 7 .
Mn1 P1 C6 C7 -69.05(15) . .
Mn1 P1 C6 C7 -179.27(10) 7 .
Mn1 P1 C6 C9 173.18(11) . .
Mn1 P1 C6 C9 62.96(15) 7 .
Mn1 P1 C6 C8 52.47(16) . .
Mn1 P1 C6 C8 -57.76(15) 7 .
Mn1 P2 C10 C11 71.50(14) . .
Mn1 P2 C10 C12 -167.99(12) . .
Mn1 P2 C10 C13 -48.74(15) . .
